data_1518750
loop_
_publ_author_name
'Canseco-Melchor, Graciela'
'Garcia-Montalvo, Veronica'
'Toscano, Ruben A.'
'Cea-Olivares, Raymundo'

_publ_section_title
;
 A New Class of Structure for Selenium(II) Dithiocomplexes. The Trigonal
 Molecular Structure of Bis(diethyldithiophosphinato)selenium(II),
 [Se(S2PEt2)2].
;
_journal_name_full 'Acta Chemica Scandinavica'
_journal_page_first 100
_journal_page_last 102
_journal_volume 53
_journal_year 1999
_chemical_formula_sum 'C8 H20 P2 S4 Se'
_chemical_formula_weight 385.4
_space_group_IT_number 14
_symmetry_cell_setting monoclinic
_symmetry_Int_Tables_number 14
_symmetry_space_group_name_Hall '-P 2ybc'
_symmetry_space_group_name_H-M 'P 1 21/c 1'
_cell_angle_alpha 90
_cell_angle_beta 116.40(1)
_cell_angle_gamma 90
_cell_formula_units_Z 4
_cell_length_a 12.127(1)
_cell_length_b 12.627(1)
_cell_length_c 12.298(2)
_cell_volume 1686.8(4)
_diffrn_ambient_temperature 293
_diffrn_radiation_probe x-ray
_diffrn_radiation_type MoK\a
_diffrn_radiation_wavelength 0.71073
_exptl_absorpt_coefficient_mu 2.884
_exptl_crystal_density_diffrn 1.518
_exptl_crystal_F_000 784
_refine_ls_number_parameters 137
_refine_ls_number_reflns 2295
_refine_ls_R_factor_gt 0.0557
_refine_ls_wR_factor_gt 0.0611
_cod_data_source_file Acta-Chem-Scand-1999-53-100-102.cif
_cod_data_source_block Se
_cod_depositor_comments
;
No atomic coordinates provided
;
_cod_original_cell_volume 1686.8(5)
_cod_original_sg_symbol_H-M 'P 21/c'
_cod_database_code 1518750

loop_
_symmetry_equiv_pos_site_id
_symmetry_equiv_pos_as_xyz
1 x,y,z
2 -x,1/2+y,1/2-z
3 -x,-y,-z
4 x,1/2-y,1/2+z

loop_
_atom_site_label
_atom_site_type_symbol
_atom_site_fract_x
_atom_site_fract_y
_atom_site_fract_z
_atom_site_U_iso_or_equiv
? ? ? ? ? ?
